data_1543404
loop_
_publ_author_name
'Pusch, Stefan'
'Schollmeyer, Dieter'
'Opatz, Till'

_publ_section_title
;
 A Light-Induced Vinylogous Nazarov-Type Cyclization.
;
_journal_issue 13
_journal_name_full 'Organic letters'
_journal_page_first 3043
_journal_page_last 3045
_journal_paper_doi 10.1021/acs.orglett.6b01449
_journal_volume 18
_journal_year 2016
_chemical_formula_moiety 'C15 H15 N O'
_chemical_formula_sum 'C15 H15 N O'
_chemical_formula_weight 225.28
_space_group_crystal_system monoclinic
_space_group_IT_number 14
_space_group_name_Hall '-P 2ybc'
_space_group_name_H-M_alt 'P 1 21/c 1'
_symmetry_space_group_name_Hall '-P 2ybc'
_symmetry_space_group_name_H-M 'P 1 21/c 1'
_atom_sites_solution_hydrogens geom
_audit_creation_method SHELXL-2014/7
_cell_angle_alpha 90
_cell_angle_beta 96.790(7)
_cell_angle_gamma 90
_cell_formula_units_Z 4
_cell_length_a 10.7025(10)
_cell_length_b 5.6536(4)
_cell_length_c 19.5304(17)
_cell_measurement_reflns_used 4298
_cell_measurement_temperature 193(2)
_cell_measurement_theta_max 28.10
_cell_measurement_theta_min 2.67
_cell_volume 1173.45(17)
_computing_cell_refinement 'STOE X-AREA'
_computing_data_collection 'STOE X-AREA'
_computing_data_reduction 'STOE X-RED'
_computing_structure_refinement 'SHELXL-2014/7 (Sheldrick, 2014)'
_computing_structure_solution SIR-2004
_diffrn_ambient_temperature 193(2)
_diffrn_detector 'image plate (34 cm diameter)'
_diffrn_detector_area_resol_mean 6.67
_diffrn_detector_type STOE
_diffrn_measured_fraction_theta_full 0.994
_diffrn_measured_fraction_theta_max 0.993
_diffrn_measurement_details ' 134 frames, detector distance = 70 mm'
_diffrn_measurement_device '2-circle goniometer'
_diffrn_measurement_device_type 'STOE IPDS 2T'
_diffrn_measurement_method 'rotation method'
_diffrn_radiation_type MoK\a
_diffrn_radiation_wavelength 0.71073
_diffrn_reflns_av_R_equivalents 0.0416
_diffrn_reflns_av_unetI/netI 0.0599
_diffrn_reflns_Laue_measured_fraction_full 0.994
_diffrn_reflns_Laue_measured_fraction_max 0.993
_diffrn_reflns_limit_h_max 13
_diffrn_reflns_limit_h_min -14
_diffrn_reflns_limit_k_max 7
_diffrn_reflns_limit_k_min -6
_diffrn_reflns_limit_l_max 25
_diffrn_reflns_limit_l_min -25
_diffrn_reflns_number 6551
_diffrn_reflns_point_group_measured_fraction_full 0.994
_diffrn_reflns_point_group_measured_fraction_max 0.993
_diffrn_reflns_theta_full 25.242
_diffrn_reflns_theta_max 28.186
_diffrn_reflns_theta_min 2.671
_exptl_absorpt_coefficient_mu 0.080
_exptl_absorpt_correction_type none
_exptl_crystal_colour colourless
_exptl_crystal_density_diffrn 1.275
_exptl_crystal_description needle
_exptl_crystal_F_000 480
_exptl_crystal_size_max 0.410
_exptl_crystal_size_mid 0.070
_exptl_crystal_size_min 0.060
_refine_diff_density_max 0.254
_refine_diff_density_min -0.191
_refine_diff_density_rms 0.043
_refine_ls_extinction_method none
_refine_ls_goodness_of_fit_ref 0.975
_refine_ls_hydrogen_treatment constr
_refine_ls_matrix_type full
_refine_ls_number_parameters 154
_refine_ls_number_reflns 2865
_refine_ls_number_restraints 0
_refine_ls_restrained_S_all 0.975
_refine_ls_R_factor_all 0.0986
_refine_ls_R_factor_gt 0.0469
_refine_ls_shift/su_max 0.000
_refine_ls_shift/su_mean 0.000
_refine_ls_structure_factor_coef Fsqd
_refine_ls_weighting_details 'w=1/[\s^2^(Fo^2^)+(0.0615P)^2^] where P=(Fo^2^+2Fc^2^)/3'
_refine_ls_weighting_scheme calc
_refine_ls_wR_factor_gt 0.1081
_refine_ls_wR_factor_ref 0.1263
_reflns_Friedel_coverage 0.000
_reflns_number_gt 1644
_reflns_number_total 2865
_reflns_threshold_expression 'I > 2\s(I)'
_cod_data_source_file ol6b01449_si_002.cif
_cod_data_source_block dk48
_cod_depositor_comments 'Adding full bibliography for 1543399--1543404.cif.'
_cod_database_code 1543404
_shelx_shelxl_version_number 2014/7
_shelx_space_group_comment
;
The symmetry employed for this shelxl refinement is uniquely defined
by the following loop, which should always be used as a source of
symmetry information in preference to the above space-group names.
They are only intended as comments.
;
_shelx_estimated_absorpt_t_min 0.968
_shelx_estimated_absorpt_t_max 0.995

loop_
_space_group_symop_operation_xyz
'x, y, z'
'-x, y+1/2, -z+1/2'
'-x, -y, -z'
'x, -y-1/2, z-1/2'

loop_
_atom_site_label
_atom_site_type_symbol
_atom_site_fract_x
_atom_site_fract_y
_atom_site_fract_z
_atom_site_U_iso_or_equiv
_atom_site_adp_type
_atom_site_occupancy
_atom_site_site_symmetry_order
_atom_site_calc_flag
_atom_site_refinement_flags_posn
_atom_site_refinement_flags_adp
C1 C 0.64479(17) 0.4124(3) 0.45089(8) 0.0325(4) Uani 1 1 d . .
C2 C 0.70857(19) 0.6414(3) 0.43950(9) 0.0408(5) Uani 1 1 d . .
H2A H 0.6533 0.7733 0.4504 0.049 Uiso 1 1 calc R U
H2B H 0.7212 0.6544 0.3902 0.049 Uiso 1 1 calc R U
C3 C 0.8351(2) 0.6653(4) 0.48342(9) 0.0452(5) Uani 1 1 d . .
H3A H 0.8984 0.5680 0.4633 0.054 Uiso 1 1 calc R U
H3B H 0.8630 0.8323 0.4834 0.054 Uiso 1 1 calc R U
C4 C 0.8269(2) 0.5870(4) 0.55666(9) 0.0463(5) Uani 1 1 d . .
H4A H 0.7668 0.6898 0.5775 0.056 Uiso 1 1 calc R U
H4B H 0.9104 0.6047 0.5840 0.056 Uiso 1 1 calc R U
C5 C 0.7847(2) 0.3326(4) 0.55970(9) 0.0443(5) Uani 1 1 d . .
H5A H 0.8567 0.2276 0.5540 0.053 Uiso 1 1 calc R U
H5B H 0.7582 0.3012 0.6057 0.053 Uiso 1 1 calc R U
C6 C 0.67800(19) 0.2739(3) 0.50549(9) 0.0390(5) Uani 1 1 d . .
H6 H 0.6321 0.1322 0.5101 0.047 Uiso 1 1 calc R U
C7 C 0.54009(17) 0.3498(3) 0.39887(8) 0.0324(4) Uani 1 1 d . .
C8 C 0.47286(17) 0.4765(3) 0.34850(8) 0.0328(4) Uani 1 1 d . .
H8 H 0.4835 0.6382 0.3373 0.039 Uiso 1 1 calc R U
C9 C 0.38338(17) 0.3160(3) 0.31623(8) 0.0311(4) Uani 1 1 d . .
N10 N 0.39672(15) 0.1044(3) 0.34378(7) 0.0394(4) Uani 1 1 d . .
O11 O 0.49756(13) 0.1243(2) 0.39707(6) 0.0409(3) Uani 1 1 d . .
C12 C 0.27817(17) 0.3649(3) 0.26191(8) 0.0319(4) Uani 1 1 d . .
C13 C 0.27798(18) 0.5708(3) 0.22283(8) 0.0379(4) Uani 1 1 d . .
H13 H 0.3466 0.6780 0.2299 0.045 Uiso 1 1 calc R U
C14 C 0.17690(19) 0.6188(3) 0.17334(9) 0.0422(5) Uani 1 1 d . .
H14 H 0.1767 0.7591 0.1465 0.051 Uiso 1 1 calc R U
C15 C 0.07715(19) 0.4647(4) 0.16298(9) 0.0418(5) Uani 1 1 d . .
H15 H 0.0084 0.4993 0.1291 0.050 Uiso 1 1 calc R U
C16 C 0.07628(19) 0.2599(4) 0.20149(9) 0.0426(5) Uani 1 1 d . .
H16 H 0.0070 0.1540 0.1944 0.051 Uiso 1 1 calc R U
C17 C 0.17768(18) 0.2100(3) 0.25081(9) 0.0388(5) Uani 1 1 d . .
H17 H 0.1779 0.0685 0.2770 0.047 Uiso 1 1 calc R U

loop_
_atom_site_aniso_label
_atom_site_aniso_U_11
_atom_site_aniso_U_22
_atom_site_aniso_U_33
_atom_site_aniso_U_23
_atom_site_aniso_U_13
_atom_site_aniso_U_12
C1 0.0291(9) 0.0337(9) 0.0338(8) -0.0006(7) 0.0002(7) 0.0044(7)
C2 0.0388(11) 0.0398(10) 0.0416(9) 0.0018(8) -0.0036(8) -0.0015(9)
C3 0.0397(11) 0.0492(12) 0.0449(10) -0.0033(9) -0.0033(9) -0.0049(9)
C4 0.0422(11) 0.0569(13) 0.0378(9) -0.0049(8) -0.0033(8) -0.0017(10)
C5 0.0442(12) 0.0493(12) 0.0370(9) 0.0029(8) -0.0050(8) 0.0066(10)
C6 0.0389(11) 0.0375(10) 0.0389(9) 0.0011(7) -0.0017(8) 0.0014(8)
C7 0.0314(9) 0.0311(9) 0.0346(8) -0.0006(7) 0.0033(7) 0.0009(7)
C8 0.0332(10) 0.0313(9) 0.0331(8) 0.0021(7) 0.0002(7) 0.0010(8)
C9 0.0313(9) 0.0312(9) 0.0308(8) -0.0002(7) 0.0031(7) 0.0006(8)
N10 0.0374(9) 0.0359(8) 0.0419(8) 0.0024(6) -0.0082(7) -0.0021(7)
O11 0.0418(8) 0.0332(7) 0.0443(7) 0.0052(5) -0.0093(6) -0.0017(6)
C12 0.0310(9) 0.0345(9) 0.0299(8) -0.0021(7) 0.0024(7) 0.0016(8)
C13 0.0391(11) 0.0377(10) 0.0358(9) 0.0025(7) 0.0000(8) -0.0037(8)
C14 0.0445(12) 0.0420(11) 0.0383(9) 0.0048(8) -0.0033(8) 0.0010(9)
C15 0.0380(11) 0.0500(12) 0.0348(8) -0.0040(8) -0.0063(8) 0.0067(9)
C16 0.0362(11) 0.0439(11) 0.0459(10) -0.0042(8) -0.0030(9) -0.0048(9)
C17 0.0398(11) 0.0364(10) 0.0387(9) 0.0012(7) -0.0010(8) -0.0034(8)

loop_
_atom_type_symbol
_atom_type_description
_atom_type_scat_dispersion_real
_atom_type_scat_dispersion_imag
_atom_type_scat_source
C C 0.0033 0.0016 'International Tables Vol C Tables 4.2.6.8 and 6.1.1.4'
H H 0.0000 0.0000 'International Tables Vol C Tables 4.2.6.8 and 6.1.1.4'
N N 0.0061 0.0033 'International Tables Vol C Tables 4.2.6.8 and 6.1.1.4'
O O 0.0106 0.0060 'International Tables Vol C Tables 4.2.6.8 and 6.1.1.4'

loop_
_geom_angle_atom_site_label_1
_geom_angle_atom_site_label_2
_geom_angle_atom_site_label_3
_geom_angle
C6 C1 C7 121.45(17)
C6 C1 C2 122.94(16)
C7 C1 C2 115.60(14)
C1 C2 C3 112.67(15)
C1 C2 H2A 109.1
C3 C2 H2A 109.1
C1 C2 H2B 109.1
C3 C2 H2B 109.1
H2A C2 H2B 107.8
C4 C3 C2 111.14(19)
C4 C3 H3A 109.4
C2 C3 H3A 109.4
C4 C3 H3B 109.4
C2 C3 H3B 109.4
H3A C3 H3B 108.0
C3 C4 C5 111.58(16)
C3 C4 H4A 109.3
C5 C4 H4A 109.3
C3 C4 H4B 109.3
C5 C4 H4B 109.3
H4A C4 H4B 108.0
C6 C5 C4 112.91(15)
C6 C5 H5A 109.0
C4 C5 H5A 109.0
C6 C5 H5B 109.0
C4 C5 H5B 109.0
H5A C5 H5B 107.8
C1 C6 C5 122.83(18)
C1 C6 H6 118.6
C5 C6 H6 118.6
O11 C7 C8 109.38(14)
O11 C7 C1 118.24(14)
C8 C7 C1 132.38(17)
C7 C8 C9 104.97(16)
C7 C8 H8 127.5
C9 C8 H8 127.5
N10 C9 C8 111.56(14)
N10 C9 C12 120.07(15)
C8 C9 C12 128.21(15)
C9 N10 O11 105.44(13)
C7 O11 N10 108.64(12)
C17 C12 C13 119.51(16)
C17 C12 C9 120.39(16)
C13 C12 C9 120.08(16)
C14 C13 C12 119.70(17)
C14 C13 H13 120.1
C12 C13 H13 120.1
C15 C14 C13 120.38(18)
C15 C14 H14 119.8
C13 C14 H14 119.8
C14 C15 C16 120.42(16)
C14 C15 H15 119.8
C16 C15 H15 119.8
C15 C16 C17 119.46(18)
C15 C16 H16 120.3
C17 C16 H16 120.3
C12 C17 C16 120.53(17)
C12 C17 H17 119.7
C16 C17 H17 119.7

loop_
_geom_bond_atom_site_label_1
_geom_bond_atom_site_label_2
_geom_bond_distance
C1 C6 1.336(2)
C1 C7 1.464(2)
C1 C2 1.493(3)
C2 C3 1.521(2)
C2 H2A 0.9900
C2 H2B 0.9900
C3 C4 1.510(3)
C3 H3A 0.9900
C3 H3B 0.9900
C4 C5 1.510(3)
C4 H4A 0.9900
C4 H4B 0.9900
C5 C6 1.500(2)
C5 H5A 0.9900
C5 H5B 0.9900
C6 H6 0.9500
C7 O11 1.353(2)
C7 C8 1.353(2)
C8 C9 1.413(2)
C8 H8 0.9500
C9 N10 1.313(2)
C9 C12 1.479(2)
N10 O11 1.4125(17)
C12 C17 1.384(3)
C12 C13 1.392(2)
C13 C14 1.390(2)
C13 H13 0.9500
C14 C15 1.374(3)
C14 H14 0.9500
C15 C16 1.381(3)
C15 H15 0.9500
C16 C17 1.392(2)
C16 H16 0.9500
C17 H17 0.9500

loop_
_geom_torsion_atom_site_label_1
_geom_torsion_atom_site_label_2
_geom_torsion_atom_site_label_3
_geom_torsion_atom_site_label_4
_geom_torsion
C6 C1 C2 C3 16.5(3)
C7 C1 C2 C3 -164.95(17)
C1 C2 C3 C4 -44.5(2)
C2 C3 C4 C5 59.1(2)
C3 C4 C5 C6 -43.4(3)
C7 C1 C6 C5 180.00(19)
C2 C1 C6 C5 -1.5(3)
C4 C5 C6 C1 15.1(3)
C6 C1 C7 O11 -16.4(3)
C2 C1 C7 O11 165.06(16)
C6 C1 C7 C8 164.3(2)
C2 C1 C7 C8 -14.3(3)
O11 C7 C8 C9 1.4(2)
C1 C7 C8 C9 -179.23(19)
C7 C8 C9 N10 -1.4(2)
C7 C8 C9 C12 173.94(18)
C8 C9 N10 O11 0.8(2)
C12 C9 N10 O11 -174.94(16)
C8 C7 O11 N10 -1.0(2)
C1 C7 O11 N10 179.57(16)
C9 N10 O11 C7 0.06(19)
N10 C9 C12 C17 15.0(3)
C8 C9 C12 C17 -159.97(19)
N10 C9 C12 C13 -166.75(18)
C8 C9 C12 C13 18.2(3)
C17 C12 C13 C14 0.2(3)
C9 C12 C13 C14 -178.03(17)
C12 C13 C14 C15 0.2(3)
C13 C14 C15 C16 -0.2(3)
C14 C15 C16 C17 -0.3(3)
C13 C12 C17 C16 -0.7(3)
C9 C12 C17 C16 177.57(18)
C15 C16 C17 C12 0.7(3)
